data_4038752
loop_
_publ_author_name
'Zhang, Sheng'
'Li, He'
'Yamamoto, Yoshinori'
'Bao, Ming'

_publ_section_title
;
 Synthesis of 1H-Indole-2,3-dicarboxylates via Rhodium-catalyzed C-H
 Annulation of Arylhydrazines with Maleates.
;
_journal_name_full 'The Journal of organic chemistry'
_journal_paper_doi 10.1021/acs.joc.0c01727
_journal_year 2020
_chemical_formula_moiety 'C13 H13 N O4'
_chemical_formula_sum 'C13 H13 N O4'
_chemical_formula_weight 247.24
_space_group_crystal_system orthorhombic
_space_group_IT_number 43
_space_group_name_Hall 'F 2 -2d'
_space_group_name_H-M_alt 'F d d 2'
_atom_sites_solution_hydrogens geom
_atom_sites_solution_primary dual
_audit_creation_date 2020-07-22
_audit_creation_method
;
Olex2 1.2
(compiled 2018.05.29 svn.r3508 for OlexSys, GUI svn.r5506)
;
_cell_angle_alpha 90
_cell_angle_beta 90
_cell_angle_gamma 90
_cell_formula_units_Z 16
_cell_length_a 25.037(4)
_cell_length_b 26.193(4)
_cell_length_c 7.1427(12)
_cell_measurement_reflns_used 1245
_cell_measurement_temperature 296(2)
_cell_measurement_theta_max 22.28
_cell_measurement_theta_min 2.25
_cell_volume 4684.1(13)
_computing_cell_refinement 'SAINT v8.34A (Bruker, 2013)'
_computing_data_reduction 'SAINT v8.34A (Bruker, 2013)'
_computing_molecular_graphics 'Olex2 (Dolomanov et al., 2009)'
_computing_publication_material 'Olex2 (Dolomanov et al., 2009)'
_computing_structure_refinement 'ShelXL (Sheldrick, 2015)'
_computing_structure_solution 'ShelXT (Sheldrick, 2015)'
_diffrn_ambient_temperature 296.15
_diffrn_measured_fraction_theta_full 1.000
_diffrn_measured_fraction_theta_max 0.998
_diffrn_measurement_device_type 'CCD area detector'
_diffrn_measurement_method 'phi and omega scans'
_diffrn_radiation_monochromator graphite
_diffrn_radiation_type MoK\a
_diffrn_radiation_wavelength 0.71073
_diffrn_reflns_av_R_equivalents 0.0538
_diffrn_reflns_av_unetI/netI 0.0620
_diffrn_reflns_Laue_measured_fraction_full 1.000
_diffrn_reflns_Laue_measured_fraction_max 0.998
_diffrn_reflns_limit_h_max 31
_diffrn_reflns_limit_h_min -32
_diffrn_reflns_limit_k_max 29
_diffrn_reflns_limit_k_min -33
_diffrn_reflns_limit_l_max 9
_diffrn_reflns_limit_l_min -8
_diffrn_reflns_number 7781
_diffrn_reflns_point_group_measured_fraction_full 0.942
_diffrn_reflns_point_group_measured_fraction_max 0.927
_diffrn_reflns_theta_full 25.242
_diffrn_reflns_theta_max 27.509
_diffrn_reflns_theta_min 2.251
_exptl_absorpt_coefficient_mu 0.105
_exptl_absorpt_correction_T_max 0.7456
_exptl_absorpt_correction_T_min 0.6349
_exptl_absorpt_correction_type none
_exptl_absorpt_process_details
;
SADABS-2014/5 (Bruker,2014/5) was used for absorption correction.
wR2(int) was 0.0771 before and 0.0558 after correction.
The Ratio of minimum to maximum transmission is 0.8515.
The \l/2 correction factor is 0.00150.
;
_exptl_crystal_colour 'clear light white'
_exptl_crystal_colour_lustre clear
_exptl_crystal_colour_modifier light
_exptl_crystal_colour_primary white
_exptl_crystal_density_diffrn 1.402
_exptl_crystal_description block
_exptl_crystal_F_000 2080
_exptl_crystal_size_max 0.2
_exptl_crystal_size_mid 0.2
_exptl_crystal_size_min 0.2
_refine_diff_density_max 0.178
_refine_diff_density_min -0.231
_refine_diff_density_rms 0.053
_refine_ls_abs_structure_details
;
 Flack x determined using 665 quotients [(I+)-(I-)]/[(I+)+(I-)]
 (Parsons, Flack and Wagner, Acta Cryst. B69 (2013) 249-259).
;
_refine_ls_abs_structure_Flack 0.4(10)
_refine_ls_extinction_method none
_refine_ls_goodness_of_fit_ref 1.034
_refine_ls_hydrogen_treatment constr
_refine_ls_matrix_type full
_refine_ls_number_parameters 166
_refine_ls_number_reflns 2497
_refine_ls_number_restraints 1
_refine_ls_restrained_S_all 1.034
_refine_ls_R_factor_all 0.0603
_refine_ls_R_factor_gt 0.0443
_refine_ls_shift/su_max 0.000
_refine_ls_shift/su_mean 0.000
_refine_ls_structure_factor_coef Fsqd
_refine_ls_weighting_details 'w=1/[\s^2^(Fo^2^)+(0.0466P)^2^] where P=(Fo^2^+2Fc^2^)/3'
_refine_ls_weighting_scheme calc
_refine_ls_wR_factor_gt 0.0924
_refine_ls_wR_factor_ref 0.0998
_reflns_Friedel_coverage 0.719
_reflns_Friedel_fraction_full 0.874
_reflns_Friedel_fraction_max 0.843
_reflns_number_gt 2016
_reflns_number_total 2497
_reflns_threshold_expression 'I > 2\s(I)'
_cod_data_source_file jo0c01727_si_002.cif
_cod_data_source_block zhl
_cod_original_cell_volume 4684.2(13)
_cod_database_code 4038752
_shelx_shelxl_version_number 2016/6
_shelx_space_group_comment
;
The symmetry employed for this shelxl refinement is uniquely defined
by the following loop, which should always be used as a source of
symmetry information in preference to the above space-group names.
They are only intended as comments.
;
_shelx_estimated_absorpt_t_max 0.979
_shelx_estimated_absorpt_t_min 0.979
_olex2_refinement_description
;
1. Fixed Uiso
 At 1.2 times of:
  All C(H) groups, All N(H) groups
 At 1.5 times of:
  All C(H,H,H) groups
2.a Aromatic/amide H refined with riding coordinates:
 N005(H005), C00C(H00C), C00E(H00E), C00F(H00F)
2.b Idealised Me refined as rotating group:
 C00G(H00A,H00B,H00D), C00H(H00G,H00H,H00I), C00I(H00J,H00K,H00L)
;
_olex2_submission_special_instructions 'No special instructions were received'

loop_
_space_group_symop_operation_xyz
'x, y, z'
'-x, -y, z'
'x+1/4, -y+1/4, z+1/4'
'-x+1/4, y+1/4, z+1/4'
'x, y+1/2, z+1/2'
'-x, -y+1/2, z+1/2'
'x+1/4, -y+3/4, z+3/4'
'-x+1/4, y+3/4, z+3/4'
'x+1/2, y, z+1/2'
'-x+1/2, -y, z+1/2'
'x+3/4, -y+1/4, z+3/4'
'-x+3/4, y+1/4, z+3/4'
'x+1/2, y+1/2, z'
'-x+1/2, -y+1/2, z'
'x+3/4, -y+3/4, z+1/4'
'-x+3/4, y+3/4, z+1/4'

loop_
_atom_site_label
_atom_site_type_symbol
_atom_site_fract_x
_atom_site_fract_y
_atom_site_fract_z
_atom_site_U_iso_or_equiv
_atom_site_adp_type
_atom_site_occupancy
_atom_site_site_symmetry_order
_atom_site_calc_flag
_atom_site_refinement_flags_posn
_atom_site_refinement_flags_adp
_atom_site_refinement_flags_occupancy
_atom_site_disorder_assembly
_atom_site_disorder_group
O001 O 0.81720(7) 0.47961(8) 0.4989(3) 0.0238(5) Uani 1 1 d . . . . .
O002 O 0.65699(8) 0.43363(8) 0.6826(3) 0.0244(5) Uani 1 1 d . . . . .
O003 O 0.59090(8) 0.47774(8) 0.5447(3) 0.0253(5) Uani 1 1 d . . . . .
O004 O 0.75423(8) 0.41988(8) 0.4459(3) 0.0283(6) Uani 1 1 d . . . . .
N005 N 0.74807(9) 0.55468(9) 0.4186(3) 0.0180(6) Uani 1 1 d . . . . .
H005 H 0.780388 0.561760 0.387127 0.022 Uiso 1 1 calc R . . . .
C006 C 0.70625(10) 0.58875(12) 0.4202(4) 0.0175(6) Uani 1 1 d . . . . .
C007 C 0.76674(11) 0.46339(11) 0.4711(4) 0.0192(6) Uani 1 1 d . . . . .
C008 C 0.67592(11) 0.51069(11) 0.5149(4) 0.0170(6) Uani 1 1 d . . . . .
C009 C 0.66022(11) 0.56292(11) 0.4801(4) 0.0179(6) Uani 1 1 d . . . . .
C00A C 0.73015(11) 0.50764(11) 0.4749(4) 0.0174(6) Uani 1 1 d . . . . .
C00B C 0.64227(11) 0.47006(12) 0.5900(4) 0.0199(6) Uani 1 1 d . . . . .
C00C C 0.61214(11) 0.59047(11) 0.4947(4) 0.0211(7) Uani 1 1 d . . . . .
H00C H 0.580962 0.574626 0.535190 0.025 Uiso 1 1 calc R . . . .
C00D C 0.70739(12) 0.64080(12) 0.3730(4) 0.0203(7) Uani 1 1 d . . . . .
C00E C 0.65892(12) 0.66578(12) 0.3869(4) 0.0240(7) Uani 1 1 d . . . . .
H00E H 0.657195 0.700129 0.354553 0.029 Uiso 1 1 calc R . . . .
C00F C 0.61238(12) 0.64138(12) 0.4477(5) 0.0234(7) Uani 1 1 d . . . . .
H00F H 0.580860 0.660015 0.456576 0.028 Uiso 1 1 calc R . . . .
C00G C 0.75851(12) 0.66620(11) 0.3161(5) 0.0263(8) Uani 1 1 d . . . . .
H00A H 0.784211 0.662958 0.415111 0.039 Uiso 1 1 calc GR . . . .
H00B H 0.751965 0.701699 0.291774 0.039 Uiso 1 1 calc GR . . . .
H00D H 0.772089 0.650209 0.204921 0.039 Uiso 1 1 calc GR . . . .
C00H C 0.85803(12) 0.44074(12) 0.4881(5) 0.0270(7) Uani 1 1 d . . . . .
H00G H 0.857169 0.425097 0.366569 0.040 Uiso 1 1 calc GR . . . .
H00H H 0.851632 0.415311 0.582222 0.040 Uiso 1 1 calc GR . . . .
H00I H 0.892417 0.455994 0.508230 0.040 Uiso 1 1 calc GR . . . .
C00I C 0.55395(12) 0.43870(13) 0.6065(5) 0.0317(8) Uani 1 1 d . . . . .
H00J H 0.560516 0.407710 0.538550 0.048 Uiso 1 1 calc GR . . . .
H00K H 0.517990 0.449848 0.584076 0.048 Uiso 1 1 calc GR . . . .
H00L H 0.558842 0.432648 0.737983 0.048 Uiso 1 1 calc GR . . . .

loop_
_atom_site_aniso_label
_atom_site_aniso_U_11
_atom_site_aniso_U_22
_atom_site_aniso_U_33
_atom_site_aniso_U_23
_atom_site_aniso_U_13
_atom_site_aniso_U_12
O001 0.0148(10) 0.0225(11) 0.0342(13) -0.0002(10) -0.0023(10) 0.0020(8)
O002 0.0225(10) 0.0235(11) 0.0272(12) 0.0071(9) -0.0028(10) -0.0035(9)
O003 0.0145(10) 0.0269(12) 0.0346(14) 0.0063(10) -0.0028(9) -0.0037(9)
O004 0.0256(11) 0.0176(12) 0.0417(15) -0.0037(10) -0.0005(11) 0.0007(9)
N005 0.0138(11) 0.0187(13) 0.0216(14) -0.0003(10) -0.0007(10) -0.0001(10)
C006 0.0147(13) 0.0208(15) 0.0170(15) -0.0022(12) 0.0012(12) 0.0032(11)
C007 0.0175(14) 0.0229(16) 0.0171(16) -0.0002(12) 0.0013(12) 0.0019(12)
C008 0.0143(14) 0.0195(15) 0.0171(15) -0.0010(12) 0.0004(12) -0.0006(11)
C009 0.0183(14) 0.0218(15) 0.0138(15) 0.0000(12) -0.0004(13) 0.0004(11)
C00A 0.0168(13) 0.0190(15) 0.0164(15) -0.0001(12) -0.0003(12) 0.0005(11)
C00B 0.0181(14) 0.0221(16) 0.0194(16) -0.0009(13) -0.0002(12) 0.0008(12)
C00C 0.0142(14) 0.0290(17) 0.0201(17) 0.0002(14) 0.0008(12) 0.0006(12)
C00D 0.0218(15) 0.0182(16) 0.0207(16) 0.0001(12) -0.0004(12) 0.0002(12)
C00E 0.0285(17) 0.0203(16) 0.0232(17) 0.0003(13) -0.0024(14) 0.0041(13)
C00F 0.0219(15) 0.0249(17) 0.0233(17) -0.0023(13) -0.0012(14) 0.0068(13)
C00G 0.0250(16) 0.0197(17) 0.034(2) 0.0047(14) -0.0013(15) -0.0032(13)
C00H 0.0187(15) 0.0283(17) 0.034(2) 0.0008(15) 0.0006(14) 0.0072(13)
C00I 0.0193(16) 0.034(2) 0.042(2) 0.0105(16) 0.0009(15) -0.0101(14)

loop_
_atom_type_symbol
_atom_type_description
_atom_type_scat_dispersion_real
_atom_type_scat_dispersion_imag
_atom_type_scat_source
C C 0.0033 0.0016 'International Tables Vol C Tables 4.2.6.8 and 6.1.1.4'
H H 0.0000 0.0000 'International Tables Vol C Tables 4.2.6.8 and 6.1.1.4'
N N 0.0061 0.0033 'International Tables Vol C Tables 4.2.6.8 and 6.1.1.4'
O O 0.0106 0.0060 'International Tables Vol C Tables 4.2.6.8 and 6.1.1.4'

loop_
_geom_angle_atom_site_label_1
_geom_angle_atom_site_label_2
_geom_angle_atom_site_label_3
_geom_angle
_geom_angle_site_symmetry_1
_geom_angle_site_symmetry_3
_geom_angle_publ_flag
C007 O001 C00H 115.7(2) . . ?
C00B O003 C00I 115.7(2) . . ?
C006 N005 H005 125.3 . . ?
C00A N005 H005 125.3 . . ?
C00A N005 C006 109.3(2) . . ?
N005 C006 C009 108.4(3) . . ?
N005 C006 C00D 127.7(3) . . ?
C009 C006 C00D 123.9(2) . . ?
O001 C007 C00A 109.3(2) . . ?
O004 C007 O001 124.6(3) . . ?
O004 C007 C00A 126.0(3) . . ?
C009 C008 C00B 126.6(3) . . ?
C00A C008 C009 106.6(2) . . ?
C00A C008 C00B 126.7(3) . . ?
C006 C009 C008 106.6(2) . . ?
C006 C009 C00C 118.6(3) . . ?
C00C C009 C008 134.9(3) . . ?
N005 C00A C007 119.8(2) . . ?
N005 C00A C008 109.2(2) . . ?
C008 C00A C007 130.9(3) . . ?
O002 C00B O003 122.6(3) . . ?
O002 C00B C008 126.6(3) . . ?
O003 C00B C008 110.8(3) . . ?
C009 C00C H00C 120.8 . . ?
C00F C00C C009 118.4(3) . . ?
C00F C00C H00C 120.8 . . ?
C006 C00D C00G 120.9(3) . . ?
C00E C00D C006 115.1(3) . . ?
C00E C00D C00G 124.0(3) . . ?
C00D C00E H00E 118.7 . . ?
C00D C00E C00F 122.5(3) . . ?
C00F C00E H00E 118.7 . . ?
C00C C00F C00E 121.5(3) . . ?
C00C C00F H00F 119.2 . . ?
C00E C00F H00F 119.2 . . ?
C00D C00G H00A 109.5 . . ?
C00D C00G H00B 109.5 . . ?
C00D C00G H00D 109.5 . . ?
H00A C00G H00B 109.5 . . ?
H00A C00G H00D 109.5 . . ?
H00B C00G H00D 109.5 . . ?
O001 C00H H00G 109.5 . . ?
O001 C00H H00H 109.5 . . ?
O001 C00H H00I 109.5 . . ?
H00G C00H H00H 109.5 . . ?
H00G C00H H00I 109.5 . . ?
H00H C00H H00I 109.5 . . ?
O003 C00I H00J 109.5 . . ?
O003 C00I H00K 109.5 . . ?
O003 C00I H00L 109.5 . . ?
H00J C00I H00K 109.5 . . ?
H00J C00I H00L 109.5 . . ?
H00K C00I H00L 109.5 . . ?

loop_
_geom_bond_atom_site_label_1
_geom_bond_atom_site_label_2
_geom_bond_distance
_geom_bond_site_symmetry_2
_geom_bond_publ_flag
O001 C007 1.348(3) . ?
O001 C00H 1.445(3) . ?
O002 C00B 1.218(4) . ?
O003 C00B 1.341(3) . ?
O003 C00I 1.448(4) . ?
O004 C007 1.196(4) . ?
N005 H005 0.8600 . ?
N005 C006 1.376(3) . ?
N005 C00A 1.372(4) . ?
C006 C009 1.403(4) . ?
C006 C00D 1.405(4) . ?
C007 C00A 1.478(4) . ?
C008 C009 1.445(4) . ?
C008 C00A 1.390(4) . ?
C008 C00B 1.460(4) . ?
C009 C00C 1.407(4) . ?
C00C H00C 0.9300 . ?
C00C C00F 1.375(4) . ?
C00D C00E 1.382(4) . ?
C00D C00G 1.499(4) . ?
C00E H00E 0.9300 . ?
C00E C00F 1.398(4) . ?
C00F H00F 0.9300 . ?
C00G H00A 0.9600 . ?
C00G H00B 0.9600 . ?
C00G H00D 0.9600 . ?
C00H H00G 0.9600 . ?
C00H H00H 0.9600 . ?
C00H H00I 0.9600 . ?
C00I H00J 0.9600 . ?
C00I H00K 0.9600 . ?
C00I H00L 0.9600 . ?
